data_7038773
loop_
_publ_author_name
'Visinescu, Diana'
'Alexandru, Maria-Gabriela'
'Madalan, Augustin M.'
'Jeon, Ie-Rang'
'Mathoni\`ere, Corine'
'Cl\'erac, Rodolphe'
'Andruh, Marius'

_publ_section_title
;
 A new family of [Cu(II)Ln(III)M(V)] heterotrimetallic complexes (Ln = La,
 Gd, Tb; M = Mo, W): model systems to probe exchange interactions and
 single-molecule magnet properties.
;
_journal_issue 18
_journal_name_full 'Dalton transactions (Cambridge, England : 2003)'
_journal_page_first 7642
_journal_page_last 7649
_journal_paper_doi 10.1039/c6dt00614k
_journal_volume 45
_journal_year 2016
_chemical_formula_sum 'C26 H32 Cu La N10 O11 W'
_chemical_formula_weight 1046.91
_chemical_name_systematic
;
 ?
;
_chemical_properties_physical Photo-sensitive
_space_group_crystal_system monoclinic
_space_group_IT_number 14
_space_group_name_Hall '-P 2yn'
_space_group_name_H-M_alt 'P 1 21/n 1'
_symmetry_space_group_name_Hall '-P 2yn'
_symmetry_space_group_name_H-M 'P 1 21/n 1'
_atom_sites_solution_hydrogens mixed
_audit_creation_method SHELXL-2014
_audit_update_record
;
2016-02-12 deposited with the CCDC.
2016-03-10 downloaded from the CCDC.
;
_cell_angle_alpha 90
_cell_angle_beta 101.003(3)
_cell_angle_gamma 90
_cell_formula_units_Z 4
_cell_length_a 10.1178(4)
_cell_length_b 26.4901(7)
_cell_length_c 13.3948(5)
_cell_measurement_reflns_used 33802
_cell_measurement_temperature 293(2)
_cell_measurement_theta_max 33.67
_cell_measurement_theta_min 2.18
_cell_volume 3524.1(2)
_computing_cell_refinement X-Area
_computing_data_collection X-Area
_computing_data_reduction X-Area
_computing_structure_refinement 'SHELXL-2014 (Sheldrick, 2014)'
_computing_structure_solution 'SHELXS-2014 (Sheldrick, 2014)'
_diffrn_ambient_temperature 293(2)
_diffrn_measured_fraction_theta_full 0.998
_diffrn_measured_fraction_theta_max 0.999
_diffrn_measurement_device_type 'STOE IPDS II'
_diffrn_measurement_method 'omega scans'
_diffrn_radiation_type MoK\a
_diffrn_radiation_wavelength 0.71073
_diffrn_reflns_av_R_equivalents 0.0832
_diffrn_reflns_av_unetI/netI 0.0614
_diffrn_reflns_Laue_measured_fraction_full 0.998
_diffrn_reflns_Laue_measured_fraction_max 0.999
_diffrn_reflns_limit_h_max 13
_diffrn_reflns_limit_h_min -12
_diffrn_reflns_limit_k_max 36
_diffrn_reflns_limit_k_min -36
_diffrn_reflns_limit_l_max 18
_diffrn_reflns_limit_l_min -18
_diffrn_reflns_number 32468
_diffrn_reflns_point_group_measured_fraction_full 0.998
_diffrn_reflns_point_group_measured_fraction_max 0.999
_diffrn_reflns_theta_full 25.242
_diffrn_reflns_theta_max 28.999
_diffrn_reflns_theta_min 2.183
_diffrn_source 'fine-focus sealed tube'
_exptl_absorpt_coefficient_mu 5.114
_exptl_absorpt_correction_T_max 0.3428
_exptl_absorpt_correction_T_min 0.1292
_exptl_absorpt_correction_type multi-scan
_exptl_absorpt_process_details
;
[c.f. r.h. blessing, acta cryst. (1995), a51, 33-38]
;
_exptl_crystal_colour brown
_exptl_crystal_density_diffrn 1.973
_exptl_crystal_density_meas ?
_exptl_crystal_description prism
_exptl_crystal_F_000 2024
_exptl_crystal_preparation 'Magnetic properties'
_exptl_crystal_recrystallization_method 'slow evaporation'
_exptl_crystal_size_max 0.5
_exptl_crystal_size_mid 0.4
_exptl_crystal_size_min 0.15
_refine_diff_density_max 2.069
_refine_diff_density_min -1.909
_refine_diff_density_rms 0.157
_refine_ls_extinction_coef 0.00264(12)
_refine_ls_extinction_expression Fc^*^=kFc[1+0.001xFc^2^\l^3^/sin(2\q)]^-1/4^
_refine_ls_extinction_method SHELXL
_refine_ls_goodness_of_fit_ref 0.978
_refine_ls_hydrogen_treatment mixed
_refine_ls_matrix_type full
_refine_ls_number_parameters 460
_refine_ls_number_reflns 9363
_refine_ls_number_restraints 0
_refine_ls_restrained_S_all 0.978
_refine_ls_R_factor_all 0.0464
_refine_ls_R_factor_gt 0.0353
_refine_ls_shift/su_max 0.002
_refine_ls_shift/su_mean 0.000
_refine_ls_structure_factor_coef Fsqd
_refine_ls_weighting_details 'w=1/[\s^2^(Fo^2^)+(0.0424P)^2^] where P=(Fo^2^+2Fc^2^)/3'
_refine_ls_weighting_scheme calc
_refine_ls_wR_factor_gt 0.0800
_refine_ls_wR_factor_ref 0.0833
_reflns_Friedel_coverage 0.000
_reflns_number_gt 7754
_reflns_number_total 9363
_reflns_threshold_expression 'I > 2\s(I)'
_cod_data_source_file c6dt00614k2.cif
_cod_data_source_block dv13
_cod_depositor_comments
;
The following automatic conversions were performed:

'_exptl_crystal_density_meas' value 'not measured' was changed to '?'
- the value is perceived as not measured.

Automatic conversion script
Id: cif_fix_values 4268 2015-11-12 08:31:59Z antanas 

 Adding full bibliography for 7038773--7038775.cif.
;
_cod_database_code 7038773
_shelx_space_group_comment
;
The symmetry employed for this shelxl refinement is uniquely defined
by the following loop, which should always be used as a source of
symmetry information in preference to the above space-group names.
They are only intended as comments.
;
_shelxl_version_number 2014-3

loop_
_space_group_symop_operation_xyz
'x, y, z'
'-x+1/2, y+1/2, -z+1/2'
'-x, -y, -z'
'x-1/2, -y-1/2, z-1/2'

loop_
_atom_site_label
_atom_site_type_symbol
_atom_site_fract_x
_atom_site_fract_y
_atom_site_fract_z
_atom_site_U_iso_or_equiv
_atom_site_adp_type
_atom_site_occupancy
_atom_site_site_symmetry_order
_atom_site_calc_flag
_atom_site_refinement_flags_posn
_atom_site_refinement_flags_adp
C1 C 0.9244(7) 0.0567(3) 0.6272(5) 0.0648(19) Uani 1 1 d . .
H1A H 0.8642 0.0303 0.5979 0.097 Uiso 1 1 calc R U
H1B H 0.9558 0.0747 0.5741 0.097 Uiso 1 1 calc R U
H1C H 0.9997 0.0422 0.6726 0.097 Uiso 1 1 calc R U
C2 C 0.9280(6) 0.1314(3) 0.7299(4) 0.0499(15) Uani 1 1 d . .
C3 C 1.0594(7) 0.1418(4) 0.7214(5) 0.068(2) Uani 1 1 d . .
H3 H 1.1051 0.1209 0.6836 0.082 Uiso 1 1 calc R U
C4 C 1.1217(8) 0.1845(4) 0.7710(6) 0.089(3) Uani 1 1 d . .
H4 H 1.2097 0.1922 0.7656 0.107 Uiso 1 1 calc R U
C5 C 1.0559(8) 0.2145(4) 0.8264(6) 0.079(3) Uani 1 1 d . .
H5 H 1.0992 0.2428 0.8578 0.095 Uiso 1 1 calc R U
C6 C 0.9228(7) 0.2039(3) 0.8379(5) 0.0593(18) Uani 1 1 d . .
C7 C 0.8577(6) 0.1613(2) 0.7866(4) 0.0476(14) Uani 1 1 d . .
C8 C 0.8574(9) 0.2377(3) 0.8989(5) 0.073(2) Uani 1 1 d . .
H8 H 0.9024 0.2674 0.9210 0.088 Uiso 1 1 calc R U
C9 C 0.6815(9) 0.2671(2) 0.9822(5) 0.077(3) Uani 1 1 d . .
H9A H 0.6243 0.2896 0.9356 0.092 Uiso 1 1 calc R U
H9B H 0.7499 0.2873 1.0249 0.092 Uiso 1 1 calc R U
C10 C 0.5986(9) 0.2397(2) 1.0472(5) 0.073(2) Uani 1 1 d . .
H10A H 0.6558 0.2286 1.1098 0.087 Uiso 1 1 calc R U
H10B H 0.5306 0.2622 1.0645 0.087 Uiso 1 1 calc R U
C11 C 0.4256(8) 0.1765(3) 1.0084(4) 0.0555(17) Uani 1 1 d . .
H11 H 0.3825 0.1936 1.0536 0.067 Uiso 1 1 calc R U
C12 C 0.3638(6) 0.1303(3) 0.9646(4) 0.0500(15) Uani 1 1 d . .
C13 C 0.2472(7) 0.1118(4) 0.9950(4) 0.067(2) Uani 1 1 d . .
H13 H 0.2071 0.1312 1.0390 0.081 Uiso 1 1 calc R U
C14 C 0.1915(8) 0.0669(4) 0.9623(5) 0.073(2) Uani 1 1 d . .
H14 H 0.1123 0.0563 0.9816 0.087 Uiso 1 1 calc R U
C15 C 0.2525(6) 0.0369(3) 0.9004(4) 0.0591(17) Uani 1 1 d . .
H15 H 0.2156 0.0056 0.8791 0.071 Uiso 1 1 calc R U
C16 C 0.3677(5) 0.0530(2) 0.8702(3) 0.0394(11) Uani 1 1 d . .
C17 C 0.4206(5) 0.1008(2) 0.8961(3) 0.0356(10) Uani 1 1 d . .
C18 C 0.4677(7) -0.0263(2) 0.8461(5) 0.0563(15) Uani 1 1 d . .
H18A H 0.5153 -0.0434 0.8005 0.084 Uiso 1 1 calc R U
H18B H 0.5229 -0.0253 0.9128 0.084 Uiso 1 1 calc R U
H18C H 0.3858 -0.0441 0.8487 0.084 Uiso 1 1 calc R U
C19 C 0.8538(5) 0.12582(19) 1.1120(3) 0.0353(10) Uani 1 1 d . .
C20 C 1.0211(5) 0.06655(18) 1.2187(3) 0.0318(9) Uani 1 1 d . .
C21 C 1.1022(5) 0.16090(19) 1.2316(3) 0.0345(10) Uani 1 1 d . .
C22 C 1.0838(5) 0.11000(19) 1.3966(3) 0.0320(9) Uani 1 1 d . .
C23 C 0.9041(5) 0.21116(19) 1.2525(4) 0.0350(10) Uani 1 1 d . .
C24 C 0.8717(5) 0.15800(19) 1.4122(3) 0.0330(9) Uani 1 1 d . .
C25 C 0.7084(5) 0.14315(19) 1.2439(4) 0.0338(10) Uani 1 1 d . .
C26 C 0.8355(5) 0.06392(17) 1.3285(3) 0.0305(9) Uani 1 1 d . .
N1 N 0.7452(7) 0.23046(18) 0.9249(4) 0.0587(15) Uani 1 1 d . .
N2 N 0.5334(6) 0.19570(18) 0.9903(3) 0.0505(13) Uani 1 1 d . .
N3 N 0.8120(6) 0.1198(2) 1.0263(3) 0.0566(14) Uani 1 1 d . .
N4 N 1.0728(6) 0.03315(19) 1.1879(4) 0.0508(12) Uani 1 1 d . .
N5 N 1.1975(5) 0.1787(2) 1.2127(4) 0.0524(12) Uani 1 1 d . .
N6 N 1.1713(5) 0.0997(2) 1.4612(3) 0.0475(11) Uani 1 1 d . .
N7 N 0.9009(5) 0.25376(19) 1.2430(4) 0.0555(13) Uani 1 1 d . .
N8 N 0.8373(6) 0.1724(2) 1.4845(4) 0.0546(13) Uani 1 1 d . .
N9 N 0.5936(5) 0.1485(2) 1.2320(4) 0.0505(12) Uani 1 1 d . .
N10 N 0.7890(5) 0.02909(19) 1.3584(4) 0.0498(12) Uani 1 1 d . .
O1 O 0.8548(4) 0.09076(18) 0.6824(3) 0.0490(10) Uani 1 1 d . .
O2 O 0.7319(4) 0.14870(14) 0.7907(3) 0.0398(8) Uani 1 1 d . .
O3 O 0.5246(4) 0.11469(13) 0.8548(2) 0.0368(7) Uani 1 1 d . .
O4 O 0.4367(4) 0.02421(14) 0.8106(3) 0.0405(8) Uani 1 1 d . .
O5 O 0.7532(4) 0.04081(16) 0.8628(3) 0.0456(9) Uani 1 1 d . .
O6 O 0.6493(6) -0.0103(2) 0.6535(6) 0.092(2) Uani 1 1 d . .
O7 O 0.6182(4) 0.09498(19) 0.5238(3) 0.0533(10) Uani 1 1 d . .
O8 O 0.3748(5) 0.0519(2) 0.5995(4) 0.0653(15) Uani 1 1 d . .
O9 O 0.4744(4) 0.15911(15) 0.6408(3) 0.0472(9) Uani 1 1 d . .
O10 O 0.6443(6) 0.22606(18) 0.5788(4) 0.0664(13) Uani 1 1 d . .
O11 O 0.4201(4) 0.11157(19) 1.3542(3) 0.0593(11) Uani 1 1 d . .
Cu1 Cu 0.63911(8) 0.17105(2) 0.89483(5) 0.04254(16) Uani 1 1 d . .
W1 W 0.92266(2) 0.13033(2) 1.27391(2) 0.02171(6) Uani 1 1 d . .
La1 La 0.59769(2) 0.07798(2) 0.70847(2) 0.02636(7) Uani 1 1 d . .
H2W H 0.321(7) 0.072(3) 0.575(5) 0.050(19) Uiso 1 1 d . .
H1W H 0.344(9) 0.032(3) 0.625(6) 0.08(3) Uiso 1 1 d . .

loop_
_atom_site_aniso_label
_atom_site_aniso_U_11
_atom_site_aniso_U_22
_atom_site_aniso_U_33
_atom_site_aniso_U_23
_atom_site_aniso_U_13
_atom_site_aniso_U_12
C1 0.054(4) 0.081(5) 0.068(4) 0.017(4) 0.034(3) 0.017(3)
C2 0.033(3) 0.070(4) 0.044(3) 0.026(3) 0.001(2) -0.011(3)
C3 0.038(3) 0.107(6) 0.059(4) 0.029(4) 0.008(3) -0.012(3)
C4 0.047(4) 0.133(8) 0.080(5) 0.045(5) -0.005(4) -0.048(5)
C5 0.059(5) 0.086(6) 0.082(5) 0.028(4) -0.014(4) -0.038(4)
C6 0.050(4) 0.058(4) 0.059(3) 0.021(3) -0.017(3) -0.021(3)
C7 0.032(3) 0.051(3) 0.055(3) 0.021(3) -0.006(2) -0.014(2)
C8 0.090(6) 0.038(3) 0.071(4) 0.012(3) -0.036(4) -0.021(4)
C9 0.109(6) 0.031(3) 0.067(4) -0.011(3) -0.041(4) 0.011(3)
C10 0.118(7) 0.037(3) 0.048(3) -0.015(3) -0.024(4) 0.025(4)
C11 0.069(4) 0.058(4) 0.037(2) -0.009(2) 0.004(3) 0.033(3)
C12 0.052(3) 0.067(4) 0.031(2) -0.001(2) 0.009(2) 0.023(3)
C13 0.060(4) 0.109(6) 0.042(3) 0.003(3) 0.031(3) 0.024(4)
C14 0.059(4) 0.109(7) 0.058(4) 0.006(4) 0.033(3) -0.004(4)
C15 0.046(3) 0.086(5) 0.049(3) 0.009(3) 0.019(3) -0.013(3)
C16 0.036(3) 0.052(3) 0.031(2) 0.005(2) 0.0079(19) -0.005(2)
C17 0.037(3) 0.043(3) 0.0269(19) 0.0018(18) 0.0063(18) 0.010(2)
C18 0.070(4) 0.040(3) 0.059(3) 0.009(3) 0.014(3) -0.004(3)
C19 0.039(3) 0.038(3) 0.0281(19) 0.0002(17) 0.0037(18) 0.008(2)
C20 0.033(2) 0.032(2) 0.0310(19) 0.0010(17) 0.0074(17) 0.0069(18)
C21 0.037(3) 0.033(2) 0.037(2) 0.0073(18) 0.0136(19) 0.0043(19)
C22 0.030(2) 0.039(2) 0.0260(18) 0.0067(17) 0.0037(16) 0.0049(19)
C23 0.031(2) 0.033(2) 0.044(2) 0.0074(19) 0.0151(19) 0.0050(19)
C24 0.032(2) 0.036(2) 0.032(2) -0.0002(18) 0.0076(18) 0.0010(19)
C25 0.029(2) 0.033(2) 0.039(2) 0.0053(18) 0.0053(18) 0.0035(18)
C26 0.026(2) 0.027(2) 0.038(2) 0.0070(17) 0.0045(17) -0.0049(17)
N1 0.078(4) 0.028(2) 0.055(3) 0.0025(19) -0.025(3) -0.005(2)
N2 0.072(4) 0.039(3) 0.033(2) -0.0107(17) -0.010(2) 0.023(2)
N3 0.069(4) 0.062(3) 0.034(2) -0.004(2) -0.001(2) 0.016(3)
N4 0.064(3) 0.040(3) 0.052(2) 0.003(2) 0.020(2) 0.015(2)
N5 0.044(3) 0.052(3) 0.067(3) 0.002(2) 0.028(2) -0.004(2)
N6 0.041(3) 0.058(3) 0.042(2) 0.008(2) 0.0008(19) 0.006(2)
N7 0.052(3) 0.032(3) 0.090(4) 0.010(2) 0.032(3) 0.004(2)
N8 0.056(3) 0.070(4) 0.043(2) -0.010(2) 0.021(2) 0.006(3)
N9 0.032(2) 0.057(3) 0.062(3) 0.012(2) 0.007(2) 0.006(2)
N10 0.048(3) 0.044(3) 0.054(3) 0.009(2) 0.001(2) -0.008(2)
O1 0.0335(19) 0.072(3) 0.0442(18) 0.0064(18) 0.0146(16) -0.0004(19)
O2 0.0338(18) 0.039(2) 0.0432(17) 0.0005(15) 0.0000(15) -0.0117(15)
O3 0.044(2) 0.0334(18) 0.0348(15) -0.0077(13) 0.0121(14) -0.0040(15)
O4 0.049(2) 0.0370(19) 0.0373(16) -0.0003(14) 0.0137(15) -0.0096(16)
O5 0.045(2) 0.050(2) 0.0407(17) 0.0069(16) 0.0052(16) 0.0150(18)
O6 0.091(4) 0.046(3) 0.160(6) -0.027(3) 0.075(4) -0.001(3)
O7 0.046(2) 0.077(3) 0.0391(18) 0.0100(19) 0.0157(17) -0.001(2)
O8 0.044(3) 0.065(3) 0.076(3) 0.039(3) -0.017(2) -0.020(2)
O9 0.052(2) 0.039(2) 0.0466(19) 0.0013(16) -0.0009(17) 0.0121(18)
O10 0.081(4) 0.052(3) 0.074(3) -0.003(2) 0.033(3) 0.002(2)
O11 0.044(2) 0.064(3) 0.072(3) 0.008(2) 0.016(2) 0.004(2)
Cu1 0.0548(4) 0.0291(3) 0.0396(3) -0.0076(2) -0.0017(3) -0.0027(3)
W1 0.02269(9) 0.02096(9) 0.02181(8) 0.00176(5) 0.00509(5) 0.00195(6)
La1 0.02604(12) 0.02731(13) 0.02600(11) -0.00085(8) 0.00561(9) 0.00075(9)

loop_
_atom_type_symbol
_atom_type_description
_atom_type_scat_dispersion_real
_atom_type_scat_dispersion_imag
_atom_type_scat_source
C C 0.0033 0.0016 'International Tables Vol C Tables 4.2.6.8 and 6.1.1.4'
H H 0.0000 0.0000 'International Tables Vol C Tables 4.2.6.8 and 6.1.1.4'
N N 0.0061 0.0033 'International Tables Vol C Tables 4.2.6.8 and 6.1.1.4'
O O 0.0106 0.0060 'International Tables Vol C Tables 4.2.6.8 and 6.1.1.4'
Cu Cu 0.3201 1.2651 'International Tables Vol C Tables 4.2.6.8 and 6.1.1.4'
La La -0.2871 2.4523 'International Tables Vol C Tables 4.2.6.8 and 6.1.1.4'
W W -0.8490 6.8722 'International Tables Vol C Tables 4.2.6.8 and 6.1.1.4'

loop_
_geom_angle_atom_site_label_1
_geom_angle_atom_site_label_2
_geom_angle_atom_site_label_3
_geom_angle
O1 C1 H1A 109.5
O1 C1 H1B 109.5
H1A C1 H1B 109.5
O1 C1 H1C 109.5
H1A C1 H1C 109.5
H1B C1 H1C 109.5
C3 C2 C7 122.2(7)
C3 C2 O1 123.6(7)
C7 C2 O1 114.2(5)
C2 C3 C4 118.4(8)
C2 C3 H3 120.8
C4 C3 H3 120.8
C5 C4 C3 120.8(7)
C5 C4 H4 119.6
C3 C4 H4 119.6
C4 C5 C6 121.7(8)
C4 C5 H5 119.1
C6 C5 H5 119.1
C5 C6 C7 118.0(8)
C5 C6 C8 119.1(7)
C7 C6 C8 122.9(6)
O2 C7 C2 118.4(5)
O2 C7 C6 122.8(6)
C2 C7 C6 118.9(6)
N1 C8 C6 126.3(6)
N1 C8 H8 116.9
C6 C8 H8 116.9
N1 C9 C10 109.5(5)
N1 C9 H9A 109.8
C10 C9 H9A 109.8
N1 C9 H9B 109.8
C10 C9 H9B 109.8
H9A C9 H9B 108.2
N2 C10 C9 109.0(5)
N2 C10 H10A 109.9
C9 C10 H10A 109.9
N2 C10 H10B 109.9
C9 C10 H10B 109.9
H10A C10 H10B 108.3
N2 C11 C12 125.7(5)
N2 C11 H11 117.2
C12 C11 H11 117.2
C13 C12 C17 117.7(6)
C13 C12 C11 119.9(6)
C17 C12 C11 122.3(6)
C14 C13 C12 122.1(6)
C14 C13 H13 118.9
C12 C13 H13 118.9
C13 C14 C15 119.7(7)
C13 C14 H14 120.1
C15 C14 H14 120.1
C16 C15 C14 120.1(7)
C16 C15 H15 120.0
C14 C15 H15 120.0
C15 C16 O4 123.2(6)
C15 C16 C17 121.2(6)
O4 C16 C17 115.6(4)
O3 C17 C16 116.4(4)
O3 C17 C12 124.8(5)
C16 C17 C12 118.7(5)
O4 C18 H18A 109.5
O4 C18 H18B 109.5
H18A C18 H18B 109.5
O4 C18 H18C 109.5
H18A C18 H18C 109.5
H18B C18 H18C 109.5
N3 C19 W1 174.5(5)
N4 C20 W1 178.8(4)
N5 C21 W1 176.8(5)
N6 C22 W1 178.8(5)
N7 C23 W1 176.7(5)
N8 C24 W1 176.4(5)
N9 C25 W1 176.6(5)
N10 C26 W1 179.2(5)
C8 N1 C9 123.6(6)
C8 N1 Cu1 124.5(5)
C9 N1 Cu1 111.9(5)
C11 N2 C10 122.2(6)
C11 N2 Cu1 126.6(4)
C10 N2 Cu1 111.1(5)
C2 O1 C1 116.9(5)
C2 O1 La1 118.6(3)
C1 O1 La1 124.4(4)
C7 O2 Cu1 124.0(4)
C7 O2 La1 128.9(4)
Cu1 O2 La1 104.87(15)
C17 O3 Cu1 125.9(3)
C17 O3 La1 127.8(3)
Cu1 O3 La1 106.20(15)
C16 O4 C18 115.1(4)
C16 O4 La1 114.7(3)
C18 O4 La1 122.7(4)
La1 O8 H2W 121(5)
La1 O8 H1W 110(7)
H2W O8 H1W 111(8)
O3 Cu1 N1 175.02(18)
O3 Cu1 O2 84.78(15)
N1 Cu1 O2 94.3(2)
O3 Cu1 N2 93.9(2)
N1 Cu1 N2 86.7(3)
O2 Cu1 N2 174.98(17)
O3 Cu1 La1 42.08(10)
N1 Cu1 La1 136.4(2)
O2 Cu1 La1 42.90(10)
N2 Cu1 La1 135.17(17)
C24 W1 C22 72.42(18)
C24 W1 C19 143.59(18)
C22 W1 C19 143.99(18)
C24 W1 C25 73.04(18)
C22 W1 C25 140.45(17)
C19 W1 C25 72.52(19)
C24 W1 C26 78.75(18)
C22 W1 C26 80.59(18)
C19 W1 C26 102.81(19)
C25 W1 C26 74.33(18)
C24 W1 C21 116.81(19)
C22 W1 C21 75.02(18)
C19 W1 C21 83.29(19)
C25 W1 C21 139.28(18)
C26 W1 C21 144.41(18)
C24 W1 C20 139.90(17)
C22 W1 C20 74.56(17)
C19 W1 C20 72.17(17)
C25 W1 C20 124.91(19)
C26 W1 C20 73.96(18)
C21 W1 C20 74.80(19)
C24 W1 C23 75.36(18)
C22 W1 C23 112.52(19)
C19 W1 C23 85.30(19)
C25 W1 C23 76.15(19)
C26 W1 C23 145.21(18)
C21 W1 C23 69.52(18)
C20 W1 C23 139.63(17)
O3 La1 O2 63.82(12)
O3 La1 O6 135.68(17)
O2 La1 O6 135.13(18)
O3 La1 O8 101.50(17)
O2 La1 O8 145.38(16)
O6 La1 O8 78.0(2)
O3 La1 O5 74.66(12)
O2 La1 O5 74.15(13)
O6 La1 O5 75.5(2)
O8 La1 O5 134.90(15)
O3 La1 O7 143.41(14)
O2 La1 O7 99.18(13)
O6 La1 O7 79.8(2)
O8 La1 O7 73.67(16)
O5 La1 O7 134.52(13)
O3 La1 O9 75.33(12)
O2 La1 O9 73.03(13)
O6 La1 O9 141.6(2)
O8 La1 O9 72.88(16)
O5 La1 O9 142.72(13)
O7 La1 O9 68.55(14)
O3 La1 O1 120.13(12)
O2 La1 O1 59.92(13)
O6 La1 O1 79.75(17)
O8 La1 O1 136.82(16)
O5 La1 O1 72.14(12)
O7 La1 O1 66.26(12)
O9 La1 O1 105.30(14)
O3 La1 O4 59.99(11)
O2 La1 O4 120.57(11)
O6 La1 O4 80.74(15)
O8 La1 O4 66.12(14)
O5 La1 O4 74.08(13)
O7 La1 O4 138.07(13)
O9 La1 O4 108.63(13)
O1 La1 O4 144.21(12)
O3 La1 Cu1 31.72(9)
O2 La1 Cu1 32.23(9)
O6 La1 Cu1 149.22(18)
O8 La1 Cu1 125.34(15)
O5 La1 Cu1 73.74(9)
O7 La1 Cu1 123.22(11)
O9 La1 Cu1 69.09(8)
O1 La1 Cu1 90.96(9)
O4 La1 Cu1 90.69(7)

loop_
_geom_bond_atom_site_label_1
_geom_bond_atom_site_label_2
_geom_bond_distance
C1 O1 1.434(8)
C1 H1A 0.9600
C1 H1B 0.9600
C1 H1C 0.9600
C2 C3 1.384(8)
C2 C7 1.384(10)
C2 O1 1.390(8)
C3 C4 1.399(13)
C3 H3 0.9300
C4 C5 1.347(14)
C4 H4 0.9300
C5 C6 1.412(11)
C5 H5 0.9300
C6 C7 1.417(9)
C6 C8 1.453(12)
C7 O2 1.327(6)
C8 N1 1.264(11)
C8 H8 0.9300
C9 N1 1.461(10)
C9 C10 1.506(12)
C9 H9A 0.9700
C9 H9B 0.9700
C10 N2 1.477(8)
C10 H10A 0.9700
C10 H10B 0.9700
C11 N2 1.268(9)
C11 C12 1.447(10)
C11 H11 0.9300
C12 C13 1.407(10)
C12 C17 1.409(7)
C13 C14 1.354(12)
C13 H13 0.9300
C14 C15 1.377(10)
C14 H14 0.9300
C15 C16 1.373(8)
C15 H15 0.9300
C16 O4 1.386(6)
C16 C17 1.392(8)
C17 O3 1.330(6)
C18 O4 1.435(7)
C18 H18A 0.9600
C18 H18B 0.9600
C18 H18C 0.9600
C19 N3 1.156(6)
C19 W1 2.151(4)
C20 N4 1.144(6)
C20 W1 2.162(5)
C21 N5 1.145(7)
C21 W1 2.161(5)
C22 N6 1.147(6)
C22 W1 2.151(4)
C23 N7 1.135(7)
C23 W1 2.164(5)
C24 N8 1.155(6)
C24 W1 2.144(4)
C25 N9 1.151(6)
C25 W1 2.155(5)
C26 N10 1.142(6)
C26 W1 2.157(4)
N1 Cu1 1.904(5)
N2 Cu1 1.931(5)
O1 La1 2.711(4)
O2 Cu1 1.918(4)
O2 La1 2.449(3)
O3 Cu1 1.903(4)
O3 La1 2.426(3)
O4 La1 2.721(3)
O5 La1 2.545(3)
O6 La1 2.536(5)
O7 La1 2.561(4)
O8 La1 2.537(4)
O8 H2W 0.79(7)
O8 H1W 0.74(9)
O9 La1 2.562(4)
Cu1 La1 3.4765(6)
